data_1506971
loop_
_publ_author_name
'Kobayashi, Yuka'
'Morisawa, Fumi'
'Saigo, Kazuhiko'

_publ_section_title
;
 A new hydrogen-bonding motif for chiral recognition in the diastereomeric
 salts of racemic 1-phenylethylamine derivatives with enantiopure O-ethyl
 phenylphosphonothioic acid.
;
_journal_issue 23
_journal_name_full 'Organic letters'
_journal_page_first 4227
_journal_page_last 4230
_journal_paper_doi 10.1021/ol0483145
_journal_volume 6
_journal_year 2004
_chemical_absolute_configuration rm
_chemical_formula_moiety 'C16 H21 Cl N O2 P S '
_chemical_formula_sum 'C16 H21 Cl N O2 P S'
_chemical_formula_weight 347.76
_chemical_name_systematic
;
(R)-1-(p-chlorophenyl)ethylammonium_(Sp)-O-ethyl phenylphosphonothioate
;
_space_group_IT_number 92
_symmetry_cell_setting tetragonal
_symmetry_Int_Tables_number 92
_symmetry_space_group_name_Hall 'P 4abw 2nw'
_symmetry_space_group_name_H-M 'P 41 21 2'
_cell_angle_alpha 90.0000
_cell_angle_beta 90.0000
_cell_angle_gamma 90.0000
_cell_formula_units_Z 16
_cell_length_a 13.7121(11)
_cell_length_b 13.7121(11)
_cell_length_c 40.339(3)
_cell_measurement_reflns_used 11267
_cell_measurement_temperature 293.1
_cell_measurement_theta_max 27.5
_cell_measurement_theta_min 3.0
_cell_volume 7584.6(10)
_computing_cell_refinement CrystalClear
_computing_data_collection CrystalClear
_computing_data_reduction CrystalStructure
_computing_publication_material 'CrystalStructure 3.8'
_computing_structure_refinement CRYSTALS
_computing_structure_solution SIR92
_diffrn_detector_area_resol_mean 7.31
_diffrn_measured_fraction_theta_full 0.996
_diffrn_measured_fraction_theta_max 0.996
_diffrn_measurement_device_type 'Rigaku Mercury'
_diffrn_measurement_method \w
_diffrn_radiation_type 'Mo K\a'
_diffrn_radiation_wavelength 0.71070
_diffrn_reflns_av_R_equivalents 0.083
_diffrn_reflns_limit_h_max 17
_diffrn_reflns_limit_h_min -17
_diffrn_reflns_limit_k_max 16
_diffrn_reflns_limit_k_min -17
_diffrn_reflns_limit_l_max 52
_diffrn_reflns_limit_l_min -41
_diffrn_reflns_number 45613
_diffrn_reflns_theta_full 27.46
_diffrn_reflns_theta_max 27.46
_exptl_absorpt_coefficient_mu 0.401
_exptl_absorpt_correction_T_max 0.909
_exptl_absorpt_correction_T_min 0.811
_exptl_absorpt_correction_type multi-scan
_exptl_absorpt_process_details 'Jacobson, R. (1998) Private communication'
_exptl_crystal_colour colorless
_exptl_crystal_density_diffrn 1.218
_exptl_crystal_density_method 'not measured'
_exptl_crystal_description prism
_exptl_crystal_F_000 3382.00
_exptl_crystal_size_max 0.20
_exptl_crystal_size_mid 0.20
_exptl_crystal_size_min 0.20
_refine_diff_density_max 0.80
_refine_diff_density_min -0.61
_refine_ls_extinction_method none
_refine_ls_goodness_of_fit_ref 0.556
_refine_ls_hydrogen_treatment refall
_refine_ls_number_parameters 439
_refine_ls_number_reflns 4965
_refine_ls_R_factor_gt 0.0508
_refine_ls_shift/su_max 0.1110
_refine_ls_structure_factor_coef F
_refine_ls_weighting_details 'w = 1/[0.0010Fo^2^ + 3.0000\s(Fo^2^) + 0.5000]'
_refine_ls_weighting_scheme calc
_refine_ls_wR_factor_ref 0.0472
_reflns_number_gt 4881
_reflns_number_total 8658
_reflns_threshold_expression F^2^>2.0\s(F^2^)
_cod_data_source_file ol0483145.cif
_cod_data_source_block '__1_2a'
_cod_original_cell_volume 7584.6(11)
_cod_original_formula_sum 'C16 H21 Cl N O2 P S '
_cod_database_code 1506971

loop_
_symmetry_equiv_pos_site_id
_symmetry_equiv_pos_as_xyz
1 +X,+Y,+Z
2 1/2-Y,1/2+X,1/4+Z
3 -X,-Y,1/2+Z
4 1/2+Y,1/2-X,3/4+Z
5 1/2-X,1/2+Y,1/4-Z
6 +Y,+X,-Z
7 1/2+X,1/2-Y,3/4-Z
8 -Y,-X,1/2-Z

loop_
_atom_site_label
_atom_site_type_symbol
_atom_site_fract_x
_atom_site_fract_y
_atom_site_fract_z
_atom_site_U_iso_or_equiv
_atom_site_adp_type
_atom_site_occupancy
_atom_site_symmetry_multiplicity
_atom_site_calc_flag
_atom_site_refinement_flags
Cl(3) Cl 0.84724(13) -0.01118(16) 0.32768(4) 0.1090(7) Uani 1.00 1 d .
Cl(4) Cl 0.68564(11) 0.14683(11) 0.25576(4) 0.0742(5) Uani 1.00 1 d .
S(1) S 0.17022(12) -0.12935(11) 0.32953(4) 0.0744(5) Uani 1.00 1 d .
S(2) S 0.32989(11) 0.34017(9) 0.25909(3) 0.0515(4) Uani 1.00 1 d .
P(1) P 0.27345(10) -0.08218(9) 0.29993(3) 0.0396(3) Uani 1.00 1 d .
P(2) P 0.35300(9) 0.43283(8) 0.29529(3) 0.0335(3) Uani 1.00 1 d .
O(1) O 0.2329(2) -0.0195(2) 0.26954(8) 0.0560(11) Uani 1.00 1 d .
O(7) O 0.3371(2) 0.53982(19) 0.28738(6) 0.0328(8) Uani 1.00 1 d .
O(8) O 0.3345(2) -0.1594(2) 0.28268(6) 0.0387(8) Uani 1.00 1 d .
O(9) O 0.2810(2) 0.4135(2) 0.32569(7) 0.0471(10) Uani 1.00 1 d .
N(1) N 0.4715(2) -0.3078(2) 0.29074(7) 0.0304(10) Uani 1.00 1 d .
N(11) N 0.3362(2) -0.1747(2) 0.21309(7) 0.0314(10) Uani 1.00 1 d .
C(13) C 0.4417(3) -0.0278(3) 0.20968(10) 0.0305(13) Uani 1.00 1 d .
C(14) C 0.4534(3) -0.2995(3) 0.35145(10) 0.0410(14) Uani 1.00 1 d .
C(15) C 0.4732(3) 0.4177(3) 0.31302(10) 0.0322(13) Uani 1.00 1 d .
C(16) C 0.3612(3) -0.0858(3) 0.19311(9) 0.0343(13) Uani 1.00 1 d .
C(17) C 0.5254(3) -0.3098(3) 0.32277(9) 0.0342(13) Uani 1.00 1 d .
C(18) C 0.6066(3) -0.2354(3) 0.32375(10) 0.0318(14) Uani 1.00 1 d .
C(19) C 0.3512(3) 0.0017(3) 0.32165(11) 0.0375(14) Uani 1.00 1 d .
C(20) C 0.3883(3) -0.1173(3) 0.15812(10) 0.0465(16) Uani 1.00 1 d .
C(21) C 0.6607(4) -0.0681(3) 0.31894(11) 0.0511(17) Uani 1.00 1 d .
C(22) C 0.4341(3) 0.0732(3) 0.21196(10) 0.0414(15) Uani 1.00 1 d .
C(23) C 0.7007(3) -0.2640(3) 0.33028(10) 0.0442(16) Uani 1.00 1 d .
C(24) C 0.5100(4) 0.1275(3) 0.22616(11) 0.0477(16) Uani 1.00 1 d .
C(25) C 0.5908(3) 0.0810(4) 0.23734(11) 0.0473(16) Uani 1.00 1 d .
C(26) C 0.6003(3) -0.0194(3) 0.23523(11) 0.0470(16) Uani 1.00 1 d .
C(27) C 0.3628(3) 0.0016(3) 0.35641(11) 0.0456(16) Uani 1.00 1 d .
C(28) C 0.4886(4) 0.4423(3) 0.34619(11) 0.0478(16) Uani 1.00 1 d .
C(29) C 0.5865(3) -0.1382(3) 0.31751(10) 0.0447(16) Uani 1.00 1 d .
C(30) C 0.7541(4) -0.0981(4) 0.32603(12) 0.0570(19) Uani 1.00 1 d .
C(31) C 0.4057(4) 0.0692(3) 0.30419(14) 0.0588(18) Uani 1.00 1 d .
C(32) C 0.5509(3) 0.3840(3) 0.29451(12) 0.0427(15) Uani 1.00 1 d .
C(33) C 0.5254(3) -0.0730(3) 0.22124(11) 0.0410(15) Uani 1.00 1 d .
C(34) C 0.7752(3) -0.1934(5) 0.33137(12) 0.0600(19) Uani 1.00 1 d .
C(35) C 0.6415(4) 0.3776(4) 0.30774(16) 0.066(2) Uani 1.00 1 d .
C(36) C 0.6589(4) 0.4031(4) 0.33916(19) 0.069(2) Uani 1.00 1 d .
C(37) C 0.5858(5) 0.4346(3) 0.35917(13) 0.066(2) Uani 1.00 1 d .
C(38) C 0.4743(4) 0.1335(4) 0.35357(19) 0.072(2) Uani 1.00 1 d .
C(39) C 0.4240(4) 0.0673(4) 0.37198(14) 0.0617(19) Uani 1.00 1 d .
C(40) C 0.2642(4) 0.3156(4) 0.33830(14) 0.077(2) Uani 1.00 1 d .
C(41) C 0.4652(4) 0.1347(4) 0.31942(18) 0.076(2) Uani 1.00 1 d .
C(43) C 0.1833(10) 0.3026(7) 0.3499(4) 0.521(11) Uani 1.00 1 d .
C(44) C 0.1324(6) 0.1032(5) 0.2498(2) 0.150(4) Uani 1.00 1 d .
C(53) C 0.1550(5) 0.0540(6) 0.2762(2) 0.128(3) Uani 1.00 1 d .
H(1) H 0.4518 -0.3717 0.2846 0.037 Uiso 1.00 1 c R
H(2) H 0.5125 -0.2814 0.2740 0.037 Uiso 1.00 1 c R
H(3) H 0.4155 -0.2676 0.2932 0.037 Uiso 1.00 1 c R
H(4) H 0.3760 -0.2268 0.2055 0.038 Uiso 1.00 1 c R
H(5) H 0.2695 -0.1913 0.2102 0.038 Uiso 1.00 1 c R
H(6) H 0.3489 -0.1633 0.2359 0.038 Uiso 1.00 1 c R
H(7) H 0.4461 -0.2323 0.3566 0.049 Uiso 1.00 1 c R
H(8) H 0.4755 -0.3335 0.3705 0.049 Uiso 1.00 1 c R
H(9) H 0.3924 -0.3254 0.3446 0.049 Uiso 1.00 1 c R
H(10) H 0.5541 -0.3726 0.3247 0.041 Uiso 1.00 1 c R
H(11) H 0.4565 -0.1289 0.1570 0.056 Uiso 1.00 1 c R
H(12) H 0.3708 -0.0687 0.1424 0.056 Uiso 1.00 1 c R
H(13) H 0.3542 -0.1759 0.1533 0.056 Uiso 1.00 1 c R
H(14) H 0.6482 -0.0010 0.3147 0.061 Uiso 1.00 1 c R
H(15) H 0.3765 0.1048 0.2045 0.050 Uiso 1.00 1 c R
H(16) H 0.7142 -0.3306 0.3349 0.053 Uiso 1.00 1 c R
H(17) H 0.5053 0.1964 0.2281 0.057 Uiso 1.00 1 c R
H(18) H 0.6584 -0.0498 0.2428 0.056 Uiso 1.00 1 c R
H(19) H 0.3276 -0.0440 0.3695 0.055 Uiso 1.00 1 c R
H(20) H 0.4351 0.4601 0.3599 0.057 Uiso 1.00 1 c R
H(21) H 0.5211 -0.1192 0.3132 0.054 Uiso 1.00 1 c R
H(22) H 0.4006 0.0704 0.2807 0.070 Uiso 1.00 1 c R
H(23) H 0.5396 0.3658 0.2721 0.051 Uiso 1.00 1 c R
H(24) H 0.5293 -0.1421 0.2198 0.049 Uiso 1.00 1 c R
H(25) H 0.8415 -0.2104 0.3351 0.072 Uiso 1.00 1 c R
H(26) H 0.6941 0.3549 0.2945 0.079 Uiso 1.00 1 c R
H(27) H 0.7232 0.3973 0.3478 0.083 Uiso 1.00 1 c R
H(28) H 0.6001 0.4536 0.3813 0.079 Uiso 1.00 1 c R
H(29) H 0.5169 0.1777 0.3645 0.086 Uiso 1.00 1 c R
H(30) H 0.4300 0.0667 0.3954 0.074 Uiso 1.00 1 c R
H(31) H 0.2950 0.2707 0.3237 0.093 Uiso 1.00 1 c R
H(32) H 0.2930 0.3110 0.3597 0.093 Uiso 1.00 1 c R
H(33) H 0.5014 0.1800 0.3065 0.092 Uiso 1.00 1 c R
H(34) H 0.1716 0.1603 0.2495 0.180 Uiso 1.00 1 c R
H(35) H 0.0655 0.1211 0.2488 0.180 Uiso 1.00 1 c R
H(36) H 0.1481 0.0635 0.2313 0.180 Uiso 1.00 1 c R
H(37) H 0.0982 0.0190 0.2826 0.153 Uiso 1.00 1 c R
H(38) H 0.1730 0.0974 0.2935 0.153 Uiso 1.00 1 c R
H(39) H 0.1597 0.3207 0.3712 0.626 Uiso 1.00 1 c R
H(40) H 0.1744 0.2345 0.3468 0.626 Uiso 1.00 1 c R
H(41) H 0.1485 0.3373 0.3333 0.626 Uiso 1.00 1 c R
H(42) H 0.3040 -0.0468 0.1918 0.041 Uiso 1.00 1 c R

loop_
_atom_site_aniso_label
_atom_site_aniso_U_11
_atom_site_aniso_U_22
_atom_site_aniso_U_33
_atom_site_aniso_U_12
_atom_site_aniso_U_13
_atom_site_aniso_U_23
Cl(3) 0.0983(14) 0.1596(18) 0.0691(9) -0.0883(13) -0.0265(10) 0.0078(11)
Cl(4) 0.0746(10) 0.0653(10) 0.0826(10) -0.0443(8) -0.0094(8) 0.0011(8)
S(1) 0.0932(12) 0.0558(9) 0.0740(9) -0.0330(9) 0.0506(9) -0.0319(7)
S(2) 0.0796(10) 0.0308(7) 0.0440(7) -0.0047(7) -0.0280(7) -0.0010(6)
P(1) 0.0545(9) 0.0257(7) 0.0387(7) 0.0044(6) 0.0162(6) 0.0004(6)
P(2) 0.0435(7) 0.0245(6) 0.0323(6) -0.0019(6) -0.0077(6) 0.0046(5)
O(1) 0.060(2) 0.045(2) 0.063(2) 0.0176(19) -0.0032(19) 0.0064(18)
O(7) 0.0362(18) 0.0255(16) 0.0367(16) -0.0013(15) -0.0093(14) 0.0053(13)
O(8) 0.056(2) 0.0314(17) 0.0283(14) 0.0108(16) 0.0093(15) -0.0031(14)
O(9) 0.050(2) 0.039(2) 0.052(2) -0.0055(17) 0.0059(17) 0.0206(17)
N(1) 0.028(2) 0.028(2) 0.034(2) -0.0013(16) 0.0032(17) -0.0052(17)
N(11) 0.033(2) 0.035(2) 0.0260(18) -0.0022(18) 0.0044(16) -0.0036(16)
C(13) 0.035(2) 0.030(2) 0.026(2) -0.008(2) 0.005(2) 0.001(2)
C(14) 0.046(3) 0.051(3) 0.025(2) -0.001(2) 0.001(2) 0.004(2)
C(15) 0.044(3) 0.024(2) 0.029(2) -0.004(2) -0.007(2) 0.004(2)
C(16) 0.044(3) 0.034(2) 0.025(2) 0.006(2) 0.003(2) 0.006(2)
C(17) 0.040(2) 0.036(2) 0.027(2) 0.005(2) -0.004(2) -0.000(2)
C(18) 0.031(2) 0.046(3) 0.018(2) -0.002(2) -0.001(2) -0.002(2)
C(19) 0.052(3) 0.021(2) 0.039(2) 0.011(2) 0.021(2) 0.002(2)
C(20) 0.054(3) 0.057(3) 0.028(2) -0.016(2) 0.003(2) 0.004(2)
C(21) 0.065(4) 0.050(3) 0.038(2) -0.017(3) -0.014(2) 0.000(2)
C(22) 0.050(3) 0.033(3) 0.041(2) -0.003(2) 0.004(2) 0.010(2)
C(23) 0.045(3) 0.065(3) 0.023(2) -0.001(2) -0.011(2) -0.006(2)
C(24) 0.064(3) 0.030(3) 0.050(3) -0.012(2) 0.009(2) 0.004(2)
C(25) 0.046(3) 0.050(3) 0.045(3) -0.022(2) 0.002(2) 0.002(2)
C(26) 0.043(3) 0.048(3) 0.051(3) -0.006(2) -0.008(2) -0.001(2)
C(27) 0.050(3) 0.041(3) 0.046(3) 0.009(2) 0.013(2) 0.007(2)
C(28) 0.077(4) 0.030(2) 0.036(2) 0.010(2) -0.022(2) -0.000(2)
C(29) 0.050(3) 0.056(3) 0.029(2) -0.020(2) -0.004(2) -0.003(2)
C(30) 0.056(4) 0.085(4) 0.030(2) -0.031(3) -0.004(2) -0.002(3)
C(31) 0.085(4) 0.031(3) 0.061(3) -0.012(3) 0.026(3) 0.005(2)
C(32) 0.043(3) 0.043(3) 0.042(2) -0.014(2) 0.006(2) 0.011(2)
C(33) 0.049(3) 0.031(2) 0.043(2) -0.007(2) -0.005(2) -0.005(2)
C(34) 0.035(3) 0.110(5) 0.035(3) -0.012(3) -0.013(2) -0.009(3)
C(35) 0.040(3) 0.074(4) 0.082(4) -0.020(3) 0.004(3) -0.000(3)
C(36) 0.047(4) 0.041(3) 0.121(5) -0.012(3) -0.031(4) 0.010(3)
C(37) 0.117(5) 0.033(3) 0.046(3) -0.005(3) -0.053(3) 0.003(2)
C(38) 0.055(4) 0.046(4) 0.115(5) -0.001(3) -0.002(4) -0.027(4)
C(39) 0.056(3) 0.068(4) 0.061(3) 0.011(3) -0.004(3) -0.022(3)
C(40) 0.120(5) 0.054(4) 0.058(3) -0.007(3) 0.029(3) 0.032(3)
C(41) 0.087(5) 0.038(3) 0.103(5) -0.011(3) 0.026(4) 0.005(3)
C(43) 0.46(2) 0.131(9) 0.97(3) 0.166(11) 0.60(2) 0.301(15)
C(44) 0.140(8) 0.111(7) 0.198(8) 0.045(6) -0.027(7) 0.049(7)
C(53) 0.110(6) 0.126(7) 0.147(7) 0.074(6) 0.015(5) 0.047(6)

loop_
_atom_type_symbol
_atom_type_description
_atom_type_scat_dispersion_real
_atom_type_scat_dispersion_imag
_atom_type_scat_source
C C 0.003 0.002
;
International Tables for Crystallography
(1992, Vol. C, Tables 4.2.6.8 and 6.1.1.4)
;
H H 0.000 0.000
;
International Tables for Crystallography
(1992, Vol. C, Table 6.1.1.4)
;
Cl Cl 0.148 0.159
;
International Tables for Crystallography
(1992, Vol. C, Tables 4.2.6.8 and 6.1.1.4)
;
N N 0.006 0.003
;
International Tables for Crystallography
(1992, Vol. C, Tables 4.2.6.8 and 6.1.1.4)
;
O O 0.011 0.006
;
International Tables for Crystallography
(1992, Vol. C, Tables 4.2.6.8 and 6.1.1.4)
;
P P 0.102 0.094
;
International Tables for Crystallography
(1992, Vol. C, Tables 4.2.6.8 and 6.1.1.4)
;
S S 0.125 0.123
;
International Tables for Crystallography
(1992, Vol. C, Tables 4.2.6.8 and 6.1.1.4)
;

loop_
_geom_angle_atom_site_label_1
_geom_angle_atom_site_label_2
_geom_angle_atom_site_label_3
_geom_angle
_geom_angle_publ_flag
S(1) P(1) O(1) 113.16(15) yes
S(1) P(1) O(8) 116.53(13) yes
S(1) P(1) C(19) 110.03(16) yes
O(1) P(1) O(8) 102.46(16) yes
O(1) P(1) C(19) 103.67(19) yes
O(8) P(1) C(19) 110.1(2) yes
S(2) P(2) O(7) 116.52(12) yes
S(2) P(2) O(9) 111.38(13) yes
S(2) P(2) C(15) 111.53(15) yes
O(7) P(2) O(9) 103.45(16) yes
O(7) P(2) C(15) 109.01(18) yes
O(9) P(2) C(15) 103.95(18) yes
P(1) O(1) C(53) 118.3(3) yes
P(2) O(9) C(40) 121.3(3) yes
C(16) C(13) C(22) 119.7(3) yes
C(16) C(13) C(33) 121.2(3) yes
C(22) C(13) C(33) 119.0(4) yes
P(2) C(15) C(28) 119.3(3) yes
P(2) C(15) C(32) 121.9(3) yes
C(28) C(15) C(32) 118.9(4) yes
N(11) C(16) C(13) 110.8(3) yes
N(11) C(16) C(20) 108.8(3) yes
C(13) C(16) C(20) 112.3(3) yes
N(1) C(17) C(14) 109.6(3) yes
N(1) C(17) C(18) 112.1(3) yes
C(14) C(17) C(18) 113.2(3) yes
C(17) C(18) C(23) 120.3(4) yes
C(17) C(18) C(29) 119.9(4) yes
C(23) C(18) C(29) 119.8(4) yes
P(1) C(19) C(27) 123.4(3) yes
P(1) C(19) C(31) 120.1(3) yes
C(27) C(19) C(31) 116.5(4) yes
C(29) C(21) C(30) 118.6(5) yes
C(13) C(22) C(24) 120.0(4) yes
C(18) C(23) C(34) 119.3(4) yes
C(22) C(24) C(25) 119.5(4) yes
Cl(4) C(25) C(24) 120.4(4) yes
Cl(4) C(25) C(26) 118.0(3) yes
C(24) C(25) C(26) 121.5(4) yes
C(25) C(26) C(33) 118.9(4) yes
C(19) C(27) C(39) 121.3(4) yes
C(15) C(28) C(37) 118.2(4) yes
C(18) C(29) C(21) 120.6(4) yes
Cl(3) C(30) C(21) 119.0(4) yes
Cl(3) C(30) C(34) 119.6(4) yes
C(21) C(30) C(34) 121.4(5) yes
C(19) C(31) C(41) 122.4(5) yes
C(15) C(32) C(35) 121.1(4) yes
C(13) C(33) C(26) 120.9(4) yes
C(23) C(34) C(30) 120.2(5) yes
C(32) C(35) C(36) 121.4(5) yes
C(35) C(36) C(37) 121.0(6) yes
C(28) C(37) C(36) 119.5(5) yes
C(39) C(38) C(41) 120.4(5) yes
C(27) C(39) C(38) 119.7(5) yes
O(9) C(40) C(43) 114.4(6) yes
C(31) C(41) C(38) 119.7(5) yes
O(1) C(53) C(44) 111.9(6) yes
C(17) N(1) H(1) 110.5 no
C(17) N(1) H(2) 109.2 no
C(17) N(1) H(3) 108.7 no
H(1) N(1) H(2) 109.5 no
H(1) N(1) H(3) 109.5 no
H(2) N(1) H(3) 109.5 no
C(16) N(11) H(4) 107.8 no
C(16) N(11) H(5) 110.4 no
C(16) N(11) H(6) 110.2 no
H(4) N(11) H(5) 109.5 no
H(4) N(11) H(6) 109.5 no
H(5) N(11) H(6) 109.5 no
C(17) C(14) H(7) 108.8 no
C(17) C(14) H(8) 111.3 no
C(17) C(14) H(9) 108.3 no
H(7) C(14) H(8) 109.5 no
H(7) C(14) H(9) 109.5 no
H(8) C(14) H(9) 109.5 no
N(11) C(16) H(42) 107.4 no
C(13) C(16) H(42) 109.3 no
C(20) C(16) H(42) 108.1 no
N(1) C(17) H(10) 107.1 no
C(14) C(17) H(10) 106.8 no
C(18) C(17) H(10) 107.7 no
C(16) C(20) H(11) 109.5 no
C(16) C(20) H(12) 110.9 no
C(16) C(20) H(13) 108.0 no
H(11) C(20) H(12) 109.5 no
H(11) C(20) H(13) 109.5 no
H(12) C(20) H(13) 109.5 no
C(29) C(21) H(14) 121.7 no
C(30) C(21) H(14) 119.7 no
C(13) C(22) H(15) 119.7 no
C(24) C(22) H(15) 120.3 no
C(18) C(23) H(16) 119.6 no
C(34) C(23) H(16) 120.9 no
C(22) C(24) H(17) 120.7 no
C(25) C(24) H(17) 119.8 no
C(25) C(26) H(18) 119.7 no
C(33) C(26) H(18) 121.4 no
C(19) C(27) H(19) 119.8 no
C(39) C(27) H(19) 118.9 no
C(15) C(28) H(20) 120.2 no
C(37) C(28) H(20) 121.6 no
C(18) C(29) H(21) 119.0 no
C(21) C(29) H(21) 120.3 no
C(19) C(31) H(22) 118.7 no
C(41) C(31) H(22) 118.9 no
C(15) C(32) H(23) 118.5 no
C(35) C(32) H(23) 120.5 no
C(13) C(33) H(24) 118.1 no
C(26) C(33) H(24) 120.9 no
C(23) C(34) H(25) 122.0 no
C(30) C(34) H(25) 117.8 no
C(32) C(35) H(26) 119.8 no
C(36) C(35) H(26) 118.8 no
C(35) C(36) H(27) 119.4 no
C(37) C(36) H(27) 119.6 no
C(28) C(37) H(28) 120.9 no
C(36) C(37) H(28) 119.6 no
C(39) C(38) H(29) 119.0 no
C(41) C(38) H(29) 120.6 no
C(27) C(39) H(30) 120.0 no
C(38) C(39) H(30) 120.3 no
O(9) C(40) H(31) 108.2 no
O(9) C(40) H(32) 108.3 no
C(43) C(40) H(31) 123.2 no
C(43) C(40) H(32) 91.1 no
H(31) C(40) H(32) 109.5 no
C(31) C(41) H(33) 119.9 no
C(38) C(41) H(33) 120.3 no
C(40) C(43) H(39) 128.3 no
C(40) C(43) H(40) 102.1 no
C(40) C(43) H(41) 96.6 no
H(39) C(43) H(40) 109.5 no
H(39) C(43) H(41) 109.5 no
H(40) C(43) H(41) 109.5 no
C(53) C(44) H(34) 107.6 no
C(53) C(44) H(35) 113.5 no
C(53) C(44) H(36) 107.2 no
H(34) C(44) H(35) 109.5 no
H(34) C(44) H(36) 109.5 no
H(35) C(44) H(36) 109.5 no
O(1) C(53) H(37) 107.1 no
O(1) C(53) H(38) 111.7 no
C(44) C(53) H(37) 106.7 no
C(44) C(53) H(38) 109.8 no
H(37) C(53) H(38) 109.5 no

loop_
_geom_bond_atom_site_label_1
_geom_bond_atom_site_label_2
_geom_bond_distance
_geom_bond_publ_flag
Cl(3) C(30) 1.748(6) yes
Cl(4) C(25) 1.748(5) yes
S(1) P(1) 1.962(2) yes
S(2) P(2) 1.9614(16) yes
P(1) O(1) 1.597(3) yes
P(1) O(8) 1.519(3) yes
P(1) C(19) 1.796(4) yes
P(2) O(7) 1.517(2) yes
P(2) O(9) 1.597(3) yes
P(2) C(15) 1.809(4) yes
O(1) C(53) 1.493(8) yes
O(9) C(40) 1.454(6) yes
N(1) C(17) 1.489(4) yes
N(11) C(16) 1.502(5) yes
C(13) C(16) 1.517(6) yes
C(13) C(22) 1.392(6) yes
C(13) C(33) 1.385(6) yes
C(14) C(17) 1.527(5) yes
C(15) C(28) 1.396(6) yes
C(15) C(32) 1.380(6) yes
C(16) C(20) 1.522(5) yes
C(17) C(18) 1.511(6) yes
C(18) C(23) 1.375(6) yes
C(18) C(29) 1.384(7) yes
C(19) C(27) 1.411(6) yes
C(19) C(31) 1.382(7) yes
C(21) C(29) 1.401(7) yes
C(21) C(30) 1.374(8) yes
C(22) C(24) 1.402(7) yes
C(23) C(34) 1.408(7) yes
C(24) C(25) 1.355(7) yes
C(25) C(26) 1.386(7) yes
C(26) C(33) 1.383(6) yes
C(27) C(39) 1.382(7) yes
C(28) C(37) 1.436(8) yes
C(30) C(34) 1.356(9) yes
C(31) C(41) 1.360(8) yes
C(32) C(35) 1.354(7) yes
C(35) C(36) 1.336(9) yes
C(36) C(37) 1.358(9) yes
C(38) C(39) 1.361(8) yes
C(38) C(41) 1.383(10) yes
C(40) C(43) 1.217(16) yes
C(44) C(53) 1.300(11) yes
N(1) H(1) 0.950 no
N(1) H(2) 0.950 no
N(1) H(3) 0.950 no
N(11) H(4) 0.950 no
N(11) H(5) 0.950 no
N(11) H(6) 0.950 no
C(14) H(7) 0.950 no
C(14) H(8) 0.950 no
C(14) H(9) 0.950 no
C(16) H(42) 0.950 no
C(17) H(10) 0.950 no
C(20) H(11) 0.950 no
C(20) H(12) 0.950 no
C(20) H(13) 0.950 no
C(21) H(14) 0.950 no
C(22) H(15) 0.950 no
C(23) H(16) 0.950 no
C(24) H(17) 0.950 no
C(26) H(18) 0.950 no
C(27) H(19) 0.950 no
C(28) H(20) 0.950 no
C(29) H(21) 0.950 no
C(31) H(22) 0.950 no
C(32) H(23) 0.950 no
C(33) H(24) 0.950 no
C(34) H(25) 0.950 no
C(35) H(26) 0.950 no
C(36) H(27) 0.950 no
C(37) H(28) 0.950 no
C(38) H(29) 0.950 no
C(39) H(30) 0.950 no
C(40) H(31) 0.950 no
C(40) H(32) 0.950 no
C(41) H(33) 0.950 no
C(43) H(39) 0.950 no
C(43) H(40) 0.950 no
C(43) H(41) 0.950 no
C(44) H(34) 0.950 no
C(44) H(35) 0.950 no
C(44) H(36) 0.950 no
C(53) H(37) 0.950 no
C(53) H(38) 0.950 no

loop_
_geom_contact_atom_site_label_1
_geom_contact_atom_site_label_2
_geom_contact_distance
_geom_contact_site_symmetry_2
Cl(3) C(21) 2.697(5) .
Cl(3) C(34) 2.691(7) .
Cl(4) Cl(4) 3.282(2) 8_665
Cl(4) C(24) 2.701(5) .
Cl(4) C(26) 2.693(5) .
S(1) O(1) 2.977(3) .
S(1) O(8) 2.969(3) .
S(1) N(11) 3.318(3) 8_555
S(1) C(16) 3.504(4) 8_555
S(1) C(19) 3.080(4) .
S(1) C(27) 3.372(5) .
S(1) C(53) 3.314(8) .
S(2) O(7) 2.968(2) .
S(2) O(9) 2.946(3) .
S(2) N(1) 3.287(3) 8_565
S(2) C(15) 3.119(4) .
S(2) C(32) 3.404(5) .
S(2) C(40) 3.337(5) .
P(1) C(27) 2.830(4) .
P(1) C(31) 2.761(5) .
P(1) C(53) 2.653(8) .
P(2) C(28) 2.773(5) .
P(2) C(32) 2.796(5) .
P(2) C(40) 2.660(5) .
O(1) S(1) 2.977(3) .
O(1) O(8) 2.430(4) .
O(1) N(11) 3.424(4) .
O(1) C(19) 2.671(5) .
O(1) C(31) 3.008(6) .
O(1) C(44) 2.316(9) .
O(7) S(2) 2.968(2) .
O(7) O(9) 2.445(3) .
O(7) N(1) 2.790(4) 1_565
O(7) N(1) 3.181(3) 8_565
O(7) N(11) 2.801(4) 8_565
O(7) C(15) 2.713(5) .
O(7) C(17) 3.599(5) 1_565
O(7) C(28) 3.426(5) .
O(8) S(1) 2.969(3) .
O(8) O(1) 2.430(4) .
O(8) N(1) 2.788(4) .
O(8) N(11) 2.815(3) .
O(8) N(11) 3.272(4) 8_555
O(8) C(19) 2.721(5) .
O(8) C(31) 3.396(5) .
O(9) S(2) 2.946(3) .
O(9) O(7) 2.445(3) .
O(9) C(15) 2.686(5) .
O(9) C(20) 3.584(5) 8_565
O(9) C(28) 2.991(6) .
O(9) C(33) 3.524(5) 8_565
O(9) C(43) 2.249(14) .
N(1) S(2) 3.287(3) 8_655
N(1) O(7) 2.790(4) 1_545
N(1) O(7) 3.181(3) 8_655
N(1) O(8) 2.788(4) .
N(1) C(14) 2.464(4) .
N(1) C(18) 2.488(5) .
N(1) C(23) 3.576(5) .
N(1) C(29) 3.010(6) .
N(11) S(1) 3.318(3) 8_555
N(11) O(1) 3.424(4) .
N(11) O(7) 2.801(4) 8_655
N(11) O(8) 2.815(3) .
N(11) O(8) 3.272(4) 8_555
N(11) C(13) 2.485(5) .
N(11) C(20) 2.459(5) .
N(11) C(33) 2.964(5) .
C(13) N(11) 2.485(5) .
C(13) C(20) 2.524(6) .
C(13) C(24) 2.419(6) .
C(13) C(25) 2.766(6) .
C(13) C(26) 2.408(6) .
C(14) N(1) 2.464(4) .
C(14) C(18) 2.536(6) .
C(14) C(23) 3.531(6) .
C(14) C(28) 3.580(6) 1_545
C(14) C(29) 3.178(6) .
C(15) S(2) 3.119(4) .
C(15) O(7) 2.713(5) .
C(15) O(9) 2.686(5) .
C(15) C(35) 2.381(7) .
C(15) C(36) 2.763(7) .
C(15) C(37) 2.429(7) .
C(15) C(40) 3.348(7) .
C(16) S(1) 3.504(4) 8_555
C(16) C(22) 2.516(6) .
C(16) C(33) 2.528(6) .
C(17) O(7) 3.599(5) 1_545
C(17) C(23) 2.504(6) .
C(17) C(28) 3.564(6) 1_545
C(17) C(29) 2.507(6) .
C(18) N(1) 2.488(5) .
C(18) C(14) 2.536(6) .
C(18) C(21) 2.419(7) .
C(18) C(30) 2.764(7) .
C(18) C(34) 2.403(7) .
C(19) S(1) 3.080(4) .
C(19) O(1) 2.671(5) .
C(19) O(8) 2.721(5) .
C(19) C(38) 2.788(7) .
C(19) C(39) 2.434(7) .
C(19) C(41) 2.403(7) .
C(19) C(53) 3.333(9) .
C(20) O(9) 3.584(5) 8_655
C(20) N(11) 2.459(5) .
C(20) C(13) 2.524(6) .
C(20) C(22) 3.455(6) .
C(20) C(33) 3.223(6) .
C(21) Cl(3) 2.697(5) .
C(21) C(18) 2.419(7) .
C(21) C(23) 2.781(7) .
C(21) C(26) 3.540(6) .
C(21) C(34) 2.381(8) .
C(22) C(16) 2.516(6) .
C(22) C(20) 3.455(6) .
C(22) C(25) 2.382(7) .
C(22) C(26) 2.772(6) .
C(22) C(33) 2.393(6) .
C(23) N(1) 3.576(5) .
C(23) C(14) 3.531(6) .
C(23) C(17) 2.504(6) .
C(23) C(21) 2.781(7) .
C(23) C(29) 2.387(7) .
C(23) C(30) 2.397(8) .
C(24) Cl(4) 2.701(5) .
C(24) C(13) 2.419(6) .
C(24) C(26) 2.392(7) .
C(24) C(31) 3.549(7) .
C(24) C(33) 2.764(6) .
C(25) C(13) 2.766(6) .
C(25) C(22) 2.382(7) .
C(25) C(33) 2.385(7) .
C(26) Cl(4) 2.693(5) .
C(26) C(13) 2.408(6) .
C(26) C(21) 3.540(6) .
C(26) C(22) 2.772(6) .
C(26) C(24) 2.392(7) .
C(27) S(1) 3.372(5) .
C(27) P(1) 2.830(4) .
C(27) C(31) 2.376(7) .
C(27) C(38) 2.371(7) .
C(27) C(41) 2.744(8) .
C(28) P(2) 2.773(5) .
C(28) O(7) 3.426(5) .
C(28) O(9) 2.991(6) .
C(28) C(14) 3.580(6) 1_565
C(28) C(17) 3.564(6) 1_565
C(28) C(32) 2.391(6) .
C(28) C(35) 2.754(7) .
C(28) C(36) 2.413(8) .
C(28) C(40) 3.548(8) .
C(29) N(1) 3.010(6) .
C(29) C(14) 3.178(6) .
C(29) C(17) 2.507(6) .
C(29) C(23) 2.387(7) .
C(29) C(30) 2.387(7) .
C(29) C(34) 2.753(7) .
C(30) C(18) 2.764(7) .
C(30) C(23) 2.397(8) .
C(30) C(29) 2.387(7) .
C(31) P(1) 2.761(5) .
C(31) O(1) 3.008(6) .
C(31) O(8) 3.396(5) .
C(31) C(24) 3.549(7) .
C(31) C(27) 2.376(7) .
C(31) C(38) 2.373(9) .
C(31) C(39) 2.746(7) .
C(32) S(2) 3.404(5) .
C(32) P(2) 2.796(5) .
C(32) C(28) 2.391(6) .
C(32) C(36) 2.346(8) .
C(32) C(37) 2.741(7) .
C(33) O(9) 3.524(5) 8_655
C(33) N(11) 2.964(5) .
C(33) C(16) 2.528(6) .
C(33) C(20) 3.223(6) .
C(33) C(22) 2.393(6) .
C(33) C(24) 2.764(6) .
C(33) C(25) 2.385(7) .
C(34) Cl(3) 2.691(7) .
C(34) C(18) 2.403(7) .
C(34) C(21) 2.381(8) .
C(34) C(29) 2.753(7) .
C(35) C(15) 2.381(7) .
C(35) C(28) 2.754(7) .
C(35) C(37) 2.344(8) .
C(36) C(15) 2.763(7) .
C(36) C(28) 2.413(8) .
C(36) C(32) 2.346(8) .
C(37) C(15) 2.429(7) .
C(37) C(32) 2.741(7) .
C(37) C(35) 2.344(8) .
C(38) C(19) 2.788(7) .
C(38) C(27) 2.371(7) .
C(38) C(31) 2.373(9) .
C(38) C(43) 3.536(17) 7_555
C(39) C(19) 2.434(7) .
C(39) C(31) 2.746(7) .
C(39) C(41) 2.381(9) .
C(40) S(2) 3.337(5) .
C(40) P(2) 2.660(5) .
C(40) C(15) 3.348(7) .
C(40) C(28) 3.548(8) .
C(41) C(19) 2.403(7) .
C(41) C(27) 2.744(8) .
C(41) C(39) 2.381(9) .
C(43) O(9) 2.249(14) .
C(43) C(38) 3.536(17) 7_455
C(44) O(1) 2.316(9) .
C(53) S(1) 3.314(8) .
C(53) P(1) 2.653(8) .
C(53) C(19) 3.333(9) .
Cl(3) H(8) 3.462 7_545
Cl(3) H(14) 2.782 .
Cl(3) H(20) 2.879 7_555
Cl(3) H(25) 2.749 .
Cl(3) H(35) 3.203 8_655
Cl(3) H(36) 3.267 8_655
Cl(4) H(14) 3.168 .
Cl(4) H(17) 2.797 .
Cl(4) H(18) 2.772 .
Cl(4) H(26) 3.256 .
Cl(4) H(26) 3.030 8_665
Cl(4) H(33) 3.284 .
S(1) H(5) 2.519 8_555
S(1) H(8) 3.383 7_445
S(1) H(13) 3.160 8_555
S(1) H(16) 3.546 7_445
S(1) H(19) 2.938 .
S(1) H(28) 3.038 7_455
S(1) H(37) 2.949 .
S(1) H(38) 3.432 .
S(1) H(42) 3.057 8_555
S(2) H(1) 3.402 8_565
S(2) H(2) 2.511 8_565
S(2) H(17) 3.352 .
S(2) H(23) 2.945 .
S(2) H(24) 3.250 8_565
S(2) H(31) 2.817 .
S(2) H(34) 3.308 .
P(1) H(3) 3.214 .
P(1) H(5) 2.834 8_555
P(1) H(6) 2.996 .
P(1) H(19) 2.951 .
P(1) H(21) 3.475 .
P(1) H(22) 2.831 .
P(1) H(37) 2.862 .
P(1) H(38) 2.834 .
P(2) H(1) 3.034 1_565
P(2) H(1) 3.599 8_565
P(2) H(2) 3.056 8_565
P(2) H(4) 3.141 8_565
P(2) H(20) 2.863 .
P(2) H(23) 2.876 .
P(2) H(24) 3.001 8_565
P(2) H(31) 2.625 .
P(2) H(32) 3.196 .
P(2) H(41) 3.454 .
O(1) H(5) 3.396 .
O(1) H(5) 3.570 8_555
O(1) H(6) 2.874 .
O(1) H(22) 2.648 .
O(1) H(34) 2.727 .
O(1) H(35) 3.111 .
O(1) H(36) 2.243 .
O(1) H(37) 1.991 .
O(1) H(38) 2.045 .
O(1) H(42) 3.304 .
O(7) H(1) 1.990 1_565
O(7) H(1) 2.944 8_565
O(7) H(2) 3.476 1_565
O(7) H(2) 2.689 8_565
O(7) H(3) 2.861 1_565
O(7) H(3) 3.443 8_565
O(7) H(4) 1.924 8_565
O(7) H(5) 3.292 8_565
O(7) H(6) 2.981 8_565
O(7) H(9) 3.052 1_565
O(7) H(10) 3.545 1_565
O(7) H(13) 3.566 8_565
O(7) H(20) 3.399 .
O(7) H(24) 2.852 8_565
O(8) H(1) 3.327 .
O(8) H(2) 2.980 .
O(8) H(3) 1.901 .
O(8) H(4) 3.299 .
O(8) H(4) 3.351 8_555
O(8) H(5) 3.087 .
O(8) H(5) 2.493 8_555
O(8) H(6) 1.897 .
O(8) H(6) 3.581 8_555
O(8) H(7) 3.497 .
O(8) H(9) 3.471 .
O(8) H(21) 2.893 .
O(8) H(22) 3.280 .
O(9) H(4) 3.234 8_565
O(9) H(11) 2.831 8_565
O(9) H(13) 3.597 8_565
O(9) H(20) 2.604 .
O(9) H(24) 2.759 8_565
O(9) H(31) 1.969 .
O(9) H(32) 1.971 .
O(9) H(39) 2.784 .
O(9) H(40) 2.980 .
O(9) H(41) 2.119 .
N(1) H(4) 3.486 8_555
N(1) H(6) 3.412 .
N(1) H(7) 2.872 .
N(1) H(8) 3.239 .
N(1) H(9) 2.439 .
N(1) H(10) 1.988 .
N(1) H(21) 2.823 .
N(11) H(3) 3.442 8_555
N(11) H(11) 2.871 .
N(11) H(12) 3.235 .
N(11) H(13) 2.423 .
N(11) H(24) 2.698 .
N(11) H(42) 2.002 .
C(13) H(4) 2.880 .
C(13) H(5) 3.257 .
C(13) H(6) 2.489 .
C(13) H(11) 2.547 .
C(13) H(12) 2.936 .
C(13) H(13) 3.276 .
C(13) H(15) 2.037 .
C(13) H(17) 3.280 .
C(13) H(18) 3.271 .
C(13) H(22) 3.216 .
C(13) H(24) 2.015 .
C(13) H(30) 3.384 4_554
C(13) H(42) 2.038 .
C(14) H(1) 2.873 .
C(14) H(2) 3.237 .
C(14) H(3) 2.445 .
C(14) H(10) 2.019 .
C(14) H(12) 3.268 2_545
C(14) H(20) 3.323 1_545
C(14) H(21) 3.057 .
C(14) H(25) 2.988 7_445
C(15) H(1) 3.121 1_565
C(15) H(10) 3.118 1_565
C(15) H(20) 2.046 .
C(15) H(23) 2.014 .
C(15) H(26) 3.236 .
C(15) H(28) 3.294 .
C(15) H(31) 3.196 .
C(15) H(32) 3.434 .
C(15) H(33) 3.292 .
C(16) H(4) 2.008 .
C(16) H(5) 2.038 .
C(16) H(6) 2.035 .
C(16) H(11) 2.046 .
C(16) H(12) 2.062 .
C(16) H(13) 2.028 .
C(16) H(15) 2.662 .
C(16) H(24) 2.659 .
C(17) H(1) 2.027 .
C(17) H(2) 2.013 .
C(17) H(3) 2.006 .
C(17) H(7) 2.042 .
C(17) H(8) 2.071 .
C(17) H(9) 2.036 .
C(17) H(16) 2.651 .
C(17) H(21) 2.642 .
C(18) H(1) 3.239 .
C(18) H(2) 2.468 .
C(18) H(3) 2.929 .
C(18) H(7) 2.569 .
C(18) H(8) 2.934 .
C(18) H(9) 3.295 .
C(18) H(10) 2.015 .
C(18) H(12) 3.173 2_545
C(18) H(13) 3.566 2_545
C(18) H(14) 3.283 .
C(18) H(16) 2.021 .
C(18) H(21) 2.023 .
C(18) H(25) 3.271 .
C(19) H(19) 2.056 .
C(19) H(21) 2.879 .
C(19) H(22) 2.018 .
C(19) H(30) 3.290 .
C(19) H(33) 3.254 .
C(19) H(38) 2.996 .
C(20) H(4) 2.436 .
C(20) H(5) 2.846 .
C(20) H(6) 3.247 .
C(20) H(7) 3.545 4_554
C(20) H(15) 3.579 .
C(20) H(24) 3.169 .
C(20) H(30) 3.584 4_554
C(20) H(42) 2.030 .
C(21) H(11) 3.593 2_545
C(21) H(12) 3.329 2_545
C(21) H(13) 3.573 2_545
C(21) H(18) 3.081 .
C(21) H(21) 2.052 .
C(21) H(25) 3.221 .
C(22) H(6) 3.581 .
C(22) H(11) 3.564 .
C(22) H(12) 3.522 .
C(22) H(17) 2.056 .
C(22) H(22) 2.812 .
C(22) H(24) 3.243 .
C(22) H(30) 3.242 4_554
C(22) H(42) 2.560 .
C(23) H(2) 3.446 .
C(23) H(10) 2.512 .
C(23) H(13) 3.380 2_545
C(23) H(15) 3.385 8_655
C(23) H(21) 3.238 .
C(23) H(25) 2.074 .
C(24) H(15) 2.052 .
C(24) H(18) 3.240 .
C(24) H(22) 2.776 .
C(24) H(26) 3.179 8_665
C(24) H(30) 3.439 4_554
C(24) H(33) 3.324 .
C(25) H(14) 3.411 .
C(25) H(15) 3.239 .
C(25) H(17) 2.004 .
C(25) H(18) 2.031 .
C(25) H(22) 3.144 .
C(25) H(24) 3.251 .
C(25) H(26) 3.422 8_665
C(25) H(33) 3.337 .
C(26) H(14) 3.284 .
C(26) H(17) 3.246 .
C(26) H(21) 3.599 .
C(26) H(22) 3.518 .
C(26) H(24) 2.041 .
C(26) H(41) 3.393 8_655
C(27) H(7) 3.404 .
C(27) H(21) 3.238 .
C(27) H(22) 3.238 .
C(27) H(27) 3.001 7_455
C(27) H(29) 3.226 .
C(27) H(30) 2.031 .
C(28) H(1) 3.596 1_565
C(28) H(8) 3.232 1_565
C(28) H(9) 3.449 1_565
C(28) H(10) 2.828 1_565
C(28) H(23) 3.243 .
C(28) H(27) 3.275 .
C(28) H(28) 2.089 .
C(28) H(32) 3.277 .
C(29) H(2) 2.822 .
C(29) H(3) 3.100 .
C(29) H(7) 2.802 .
C(29) H(10) 3.258 .
C(29) H(12) 3.035 2_545
C(29) H(14) 2.065 .
C(29) H(16) 3.244 .
C(29) H(18) 3.394 .
C(30) H(13) 3.362 2_545
C(30) H(14) 2.021 .
C(30) H(16) 3.255 .
C(30) H(21) 3.249 .
C(30) H(25) 1.986 .
C(30) H(34) 3.418 8_655
C(30) H(35) 3.498 8_655
C(30) H(36) 3.474 8_655
C(31) H(14) 3.488 .
C(31) H(19) 3.240 .
C(31) H(21) 3.051 .
C(31) H(29) 3.233 .
C(31) H(31) 3.250 .
C(31) H(33) 2.010 .
C(31) H(38) 3.243 .
C(32) H(10) 3.553 1_565
C(32) H(20) 3.250 .
C(32) H(23) 3.102 8_665
C(32) H(26) 2.004 .
C(32) H(27) 3.197 .
C(32) H(33) 2.919 .
C(33) H(2) 3.568 .
C(33) H(4) 3.009 .
C(33) H(6) 2.783 .
C(33) H(11) 2.865 .
C(33) H(15) 3.251 .
C(33) H(18) 2.045 .
C(33) H(22) 3.543 .
C(33) H(41) 3.075 8_655
C(33) H(42) 3.280 .
C(34) H(7) 3.577 7_545
C(34) H(8) 3.382 7_545
C(34) H(9) 3.402 7_545
C(34) H(13) 3.272 2_545
C(34) H(14) 3.231 .
C(34) H(15) 3.333 8_655
C(34) H(16) 2.064 .
C(34) H(34) 3.393 8_655
C(34) H(36) 3.414 8_655
C(35) H(17) 3.100 8_665
C(35) H(23) 2.010 .
C(35) H(23) 3.417 8_665
C(35) H(27) 1.983 .
C(35) H(28) 3.195 .
C(35) H(33) 3.322 .
C(36) H(10) 3.445 1_565
C(36) H(17) 3.588 8_665
C(36) H(19) 3.444 7_555
C(36) H(20) 3.275 .
C(36) H(23) 3.202 .
C(36) H(26) 1.978 .
C(36) H(28) 2.005 .
C(36) H(39) 3.462 7_555
C(36) H(40) 3.207 7_555
C(37) H(8) 3.551 1_565
C(37) H(10) 3.019 1_565
C(37) H(20) 2.096 .
C(37) H(26) 3.194 .
C(37) H(27) 2.005 .
C(37) H(40) 3.164 7_555
C(38) H(14) 3.397 .
C(38) H(19) 3.222 .
C(38) H(22) 3.226 .
C(38) H(30) 2.015 .
C(38) H(31) 3.322 .
C(38) H(32) 3.488 .
C(38) H(33) 2.035 .
C(38) H(39) 2.810 7_555
C(38) H(41) 3.514 7_555
C(39) H(11) 3.492 2_545
C(39) H(12) 3.447 2_545
C(39) H(19) 2.021 .
C(39) H(27) 3.051 7_455
C(39) H(29) 2.002 .
C(39) H(33) 3.238 .
C(39) H(39) 3.589 7_555
C(40) H(20) 3.190 .
C(40) H(24) 3.581 8_565
C(40) H(39) 1.954 .
C(40) H(40) 1.694 .
C(40) H(41) 1.627 .
C(41) H(14) 3.131 .
C(41) H(21) 3.574 .
C(41) H(22) 2.000 .
C(41) H(29) 2.038 .
C(41) H(30) 3.241 .
C(41) H(31) 2.992 .
C(43) H(11) 3.397 8_565
C(43) H(27) 3.504 7_455
C(43) H(29) 2.710 7_455
C(43) H(31) 1.911 .
C(43) H(32) 1.558 .
C(44) H(18) 3.473 8_565
C(44) H(37) 1.817 .
C(44) H(38) 1.852 .
C(53) H(22) 3.380 .
C(53) H(34) 1.827 .
C(53) H(35) 1.892 .
C(53) H(36) 1.822 .
H(1) S(2) 3.402 8_655
H(1) P(2) 3.034 1_545
H(1) P(2) 3.599 8_655
H(1) O(7) 1.990 1_545
H(1) O(7) 2.944 8_655
H(1) O(8) 3.327 .
H(1) C(14) 2.873 .
H(1) C(15) 3.121 1_545
H(1) C(17) 2.027 .
H(1) C(18) 3.239 .
H(1) C(28) 3.596 1_545
H(1) H(1) 3.195 8_555
H(1) H(2) 1.552 .
H(1) H(3) 1.551 .
H(1) H(4) 3.112 8_555
H(1) H(7) 3.477 .
H(1) H(8) 3.521 .
H(1) H(9) 2.631 .
H(1) H(10) 2.141 .
H(2) S(2) 2.511 8_655
H(2) P(2) 3.056 8_655
H(2) O(7) 3.476 1_545
H(2) O(7) 2.689 8_655
H(2) O(8) 2.980 .
H(2) C(14) 3.237 .
H(2) C(17) 2.013 .
H(2) C(18) 2.468 .
H(2) C(23) 3.446 .
H(2) C(29) 2.822 .
H(2) C(33) 3.568 .
H(2) H(1) 1.552 .
H(2) H(3) 1.551 .
H(2) H(4) 3.422 .
H(2) H(6) 3.165 .
H(2) H(7) 3.518 .
H(2) H(9) 3.344 .
H(2) H(10) 2.464 .
H(2) H(21) 2.732 .
H(2) H(24) 2.913 .
H(3) P(1) 3.214 .
H(3) O(7) 2.861 1_545
H(3) O(7) 3.443 8_655
H(3) O(8) 1.901 .
H(3) N(11) 3.442 8_555
H(3) C(14) 2.445 .
H(3) C(17) 2.006 .
H(3) C(18) 2.929 .
H(3) C(29) 3.100 .
H(3) H(1) 1.551 .
H(3) H(2) 1.551 .
H(3) H(4) 2.984 8_555
H(3) H(5) 3.077 8_555
H(3) H(6) 2.867 .
H(3) H(7) 2.635 .
H(3) H(8) 3.350 .
H(3) H(9) 2.241 .
H(3) H(10) 2.702 .
H(3) H(21) 2.625 .
H(4) P(2) 3.141 8_655
H(4) O(7) 1.924 8_655
H(4) O(8) 3.299 .
H(4) O(8) 3.351 8_555
H(4) O(9) 3.234 8_655
H(4) N(1) 3.486 8_555
H(4) C(13) 2.880 .
H(4) C(16) 2.008 .
H(4) C(20) 2.436 .
H(4) C(33) 3.009 .
H(4) H(1) 3.112 8_555
H(4) H(2) 3.422 .
H(4) H(3) 2.984 8_555
H(4) H(5) 1.551 .
H(4) H(6) 1.551 .
H(4) H(9) 3.116 8_555
H(4) H(11) 2.618 .
H(4) H(12) 3.343 .
H(4) H(13) 2.236 .
H(4) H(24) 2.470 .
H(4) H(42) 2.715 .
H(5) S(1) 2.519 8_555
H(5) P(1) 2.834 8_555
H(5) O(1) 3.396 .
H(5) O(1) 3.570 8_555
H(5) O(7) 3.292 8_655
H(5) O(8) 3.087 .
H(5) O(8) 2.493 8_555
H(5) C(13) 3.257 .
H(5) C(16) 2.038 .
H(5) C(20) 2.846 .
H(5) H(3) 3.077 8_555
H(5) H(4) 1.551 .
H(5) H(5) 3.549 8_555
H(5) H(6) 1.551 .
H(5) H(6) 3.392 8_555
H(5) H(11) 3.453 .
H(5) H(12) 3.498 .
H(5) H(13) 2.580 .
H(5) H(42) 2.169 .
H(6) P(1) 2.996 .
H(6) O(1) 2.874 .
H(6) O(7) 2.981 8_655
H(6) O(8) 1.897 .
H(6) O(8) 3.581 8_555
H(6) N(1) 3.412 .
H(6) C(13) 2.489 .
H(6) C(16) 2.035 .
H(6) C(20) 3.247 .
H(6) C(22) 3.581 .
H(6) C(33) 2.783 .
H(6) H(2) 3.165 .
H(6) H(3) 2.867 .
H(6) H(4) 1.551 .
H(6) H(5) 1.551 .
H(6) H(5) 3.392 8_555
H(6) H(11) 3.542 .
H(6) H(13) 3.337 .
H(6) H(24) 2.574 .
H(6) H(42) 2.469 .
H(7) O(8) 3.497 .
H(7) N(1) 2.872 .
H(7) C(17) 2.042 .
H(7) C(18) 2.569 .
H(7) C(20) 3.545 2_545
H(7) C(27) 3.404 .
H(7) C(29) 2.802 .
H(7) C(34) 3.577 7_445
H(7) H(1) 3.477 .
H(7) H(2) 3.518 .
H(7) H(3) 2.635 .
H(7) H(8) 1.551 .
H(7) H(9) 1.551 .
H(7) H(10) 2.747 .
H(7) H(12) 2.629 2_545
H(7) H(19) 3.095 .
H(7) H(21) 2.553 .
H(7) H(25) 2.866 7_445
H(8) Cl(3) 3.462 7_445
H(8) S(1) 3.383 7_545
H(8) N(1) 3.239 .
H(8) C(17) 2.071 .
H(8) C(18) 2.934 .
H(8) C(28) 3.232 1_545
H(8) C(34) 3.382 7_445
H(8) C(37) 3.551 1_545
H(8) H(1) 3.521 .
H(8) H(3) 3.350 .
H(8) H(7) 1.551 .
H(8) H(9) 1.552 .
H(8) H(10) 2.207 .
H(8) H(12) 3.203 2_545
H(8) H(16) 3.575 .
H(8) H(20) 2.915 1_545
H(8) H(25) 2.635 7_445
H(8) H(28) 3.410 1_545
H(8) H(42) 3.575 2_545
H(9) O(7) 3.052 1_545
H(9) O(8) 3.471 .
H(9) N(1) 2.439 .
H(9) C(17) 2.036 .
H(9) C(18) 3.295 .
H(9) C(28) 3.449 1_545
H(9) C(34) 3.402 7_445
H(9) H(1) 2.631 .
H(9) H(2) 3.344 .
H(9) H(3) 2.241 .
H(9) H(4) 3.116 8_555
H(9) H(7) 1.551 .
H(9) H(8) 1.552 .
H(9) H(10) 2.445 .
H(9) H(13) 2.996 8_555
H(9) H(20) 3.062 1_545
H(9) H(21) 3.564 .
H(9) H(25) 2.963 7_445
H(10) O(7) 3.545 1_545
H(10) N(1) 1.988 .
H(10) C(14) 2.019 .
H(10) C(15) 3.118 1_545
H(10) C(18) 2.015 .
H(10) C(23) 2.512 .
H(10) C(28) 2.828 1_545
H(10) C(29) 3.258 .
H(10) C(32) 3.553 1_545
H(10) C(36) 3.445 1_545
H(10) C(37) 3.019 1_545
H(10) H(1) 2.141 .
H(10) H(2) 2.464 .
H(10) H(3) 2.702 .
H(10) H(7) 2.747 .
H(10) H(8) 2.207 .
H(10) H(9) 2.445 .
H(10) H(16) 2.307 .
H(10) H(20) 3.152 1_545
H(10) H(21) 3.534 .
H(10) H(28) 3.360 1_545
H(11) O(9) 2.831 8_655
H(11) N(11) 2.871 .
H(11) C(13) 2.547 .
H(11) C(16) 2.046 .
H(11) C(21) 3.593 4_554
H(11) C(22) 3.564 .
H(11) C(33) 2.865 .
H(11) C(39) 3.492 4_554
H(11) C(43) 3.397 8_655
H(11) H(4) 2.618 .
H(11) H(5) 3.453 .
H(11) H(6) 3.542 .
H(11) H(12) 1.551 .
H(11) H(13) 1.551 .
H(11) H(24) 2.730 .
H(11) H(30) 3.153 4_554
H(11) H(39) 3.285 8_655
H(11) H(41) 2.867 8_655
H(11) H(42) 2.761 .
H(12) N(11) 3.235 .
H(12) C(13) 2.936 .
H(12) C(14) 3.268 4_554
H(12) C(16) 2.062 .
H(12) C(18) 3.173 4_554
H(12) C(21) 3.329 4_554
H(12) C(22) 3.522 .
H(12) C(29) 3.035 4_554
H(12) C(39) 3.447 4_554
H(12) H(4) 3.343 .
H(12) H(5) 3.498 .
H(12) H(7) 2.629 4_554
H(12) H(8) 3.203 4_554
H(12) H(11) 1.551 .
H(12) H(13) 1.551 .
H(12) H(15) 3.456 .
H(12) H(21) 3.263 4_554
H(12) H(30) 3.294 4_554
H(12) H(42) 2.214 .
H(13) S(1) 3.160 8_555
H(13) O(7) 3.566 8_655
H(13) O(9) 3.597 8_655
H(13) N(11) 2.423 .
H(13) C(13) 3.276 .
H(13) C(16) 2.028 .
H(13) C(18) 3.566 4_554
H(13) C(21) 3.573 4_554
H(13) C(23) 3.380 4_554
H(13) C(30) 3.362 4_554
H(13) C(34) 3.272 4_554
H(13) H(4) 2.236 .
H(13) H(5) 2.580 .
H(13) H(6) 3.337 .
H(13) H(9) 2.996 8_555
H(13) H(11) 1.551 .
H(13) H(12) 1.551 .
H(13) H(42) 2.453 .
H(14) Cl(3) 2.782 .
H(14) Cl(4) 3.168 .
H(14) C(18) 3.283 .
H(14) C(25) 3.411 .
H(14) C(26) 3.284 .
H(14) C(29) 2.065 .
H(14) C(30) 2.021 .
H(14) C(31) 3.488 .
H(14) C(34) 3.231 .
H(14) C(38) 3.397 .
H(14) C(41) 3.131 .
H(14) H(18) 2.981 .
H(14) H(21) 2.381 .
H(14) H(33) 3.213 .
H(14) H(39) 3.581 7_555
H(15) C(13) 2.037 .
H(15) C(16) 2.662 .
H(15) C(20) 3.579 .
H(15) C(23) 3.385 8_565
H(15) C(24) 2.052 .
H(15) C(25) 3.239 .
H(15) C(33) 3.251 .
H(15) C(34) 3.333 8_565
H(15) H(12) 3.456 .
H(15) H(16) 3.015 8_565
H(15) H(17) 2.366 .
H(15) H(22) 3.126 .
H(15) H(25) 2.878 8_565
H(15) H(30) 3.566 4_554
H(15) H(34) 3.429 .
H(15) H(36) 3.360 .
H(15) H(42) 2.361 .
H(16) S(1) 3.546 7_545
H(16) C(17) 2.651 .
H(16) C(18) 2.021 .
H(16) C(29) 3.244 .
H(16) C(30) 3.255 .
H(16) C(34) 2.064 .
H(16) H(8) 3.575 .
H(16) H(10) 2.307 .
H(16) H(15) 3.015 8_655
H(16) H(19) 2.958 7_545
H(16) H(25) 2.401 .
H(17) Cl(4) 2.797 .
H(17) S(2) 3.352 .
H(17) C(13) 3.280 .
H(17) C(22) 2.056 .
H(17) C(25) 2.004 .
H(17) C(26) 3.246 .
H(17) C(35) 3.100 8_665
H(17) C(36) 3.588 8_665
H(17) H(15) 2.366 .
H(17) H(22) 3.091 .
H(17) H(23) 2.962 .
H(17) H(26) 2.600 8_665
H(17) H(27) 3.515 8_665
H(17) H(33) 3.173 .
H(18) Cl(4) 2.772 .
H(18) C(13) 3.271 .
H(18) C(21) 3.081 .
H(18) C(24) 3.240 .
H(18) C(25) 2.031 .
H(18) C(29) 3.394 .
H(18) C(33) 2.045 .
H(18) C(44) 3.473 8_655
H(18) H(14) 2.981 .
H(18) H(21) 3.538 .
H(18) H(24) 2.365 .
H(18) H(34) 3.011 8_655
H(18) H(35) 3.051 8_655
H(18) H(41) 3.356 8_655
H(19) S(1) 2.938 .
H(19) P(1) 2.951 .
H(19) C(19) 2.056 .
H(19) C(31) 3.240 .
H(19) C(36) 3.444 7_455
H(19) C(38) 3.222 .
H(19) C(39) 2.021 .
H(19) H(7) 3.095 .
H(19) H(16) 2.958 7_445
H(19) H(27) 2.799 7_455
H(19) H(28) 3.357 7_455
H(19) H(30) 2.317 .
H(20) Cl(3) 2.879 7_455
H(20) P(2) 2.863 .
H(20) O(7) 3.399 .
H(20) O(9) 2.604 .
H(20) C(14) 3.323 1_565
H(20) C(15) 2.046 .
H(20) C(32) 3.250 .
H(20) C(36) 3.275 .
H(20) C(37) 2.096 .
H(20) C(40) 3.190 .
H(20) H(8) 2.915 1_565
H(20) H(9) 3.062 1_565
H(20) H(10) 3.152 1_565
H(20) H(28) 2.422 .
H(20) H(31) 3.544 .
H(20) H(32) 2.826 .
H(21) P(1) 3.475 .
H(21) O(8) 2.893 .
H(21) N(1) 2.823 .
H(21) C(14) 3.057 .
H(21) C(17) 2.642 .
H(21) C(18) 2.023 .
H(21) C(19) 2.879 .
H(21) C(21) 2.052 .
H(21) C(23) 3.238 .
H(21) C(26) 3.599 .
H(21) C(27) 3.238 .
H(21) C(30) 3.249 .
H(21) C(31) 3.051 .
H(21) C(41) 3.574 .
H(21) H(2) 2.732 .
H(21) H(3) 2.625 .
H(21) H(7) 2.553 .
H(21) H(9) 3.564 .
H(21) H(10) 3.534 .
H(21) H(12) 3.263 2_545
H(21) H(14) 2.381 .
H(21) H(18) 3.538 .
H(21) H(22) 3.348 .
H(22) P(1) 2.831 .
H(22) O(1) 2.648 .
H(22) O(8) 3.280 .
H(22) C(13) 3.216 .
H(22) C(19) 2.018 .
H(22) C(22) 2.812 .
H(22) C(24) 2.776 .
H(22) C(25) 3.144 .
H(22) C(26) 3.518 .
H(22) C(27) 3.238 .
H(22) C(33) 3.543 .
H(22) C(38) 3.226 .
H(22) C(41) 2.000 .
H(22) C(53) 3.380 .
H(22) H(15) 3.126 .
H(22) H(17) 3.091 .
H(22) H(21) 3.348 .
H(22) H(31) 3.557 .
H(22) H(33) 2.293 .
H(22) H(34) 3.600 .
H(22) H(38) 3.184 .
H(23) S(2) 2.945 .
H(23) P(2) 2.876 .
H(23) C(15) 2.014 .
H(23) C(28) 3.243 .
H(23) C(32) 3.102 8_665
H(23) C(35) 2.010 .
H(23) C(35) 3.417 8_665
H(23) C(36) 3.202 .
H(23) H(17) 2.962 .
H(23) H(23) 2.559 8_665
H(23) H(26) 2.308 .
H(23) H(26) 3.161 8_665
H(23) H(33) 2.948 .
H(24) S(2) 3.250 8_655
H(24) P(2) 3.001 8_655
H(24) O(7) 2.852 8_655
H(24) O(9) 2.759 8_655
H(24) N(11) 2.698 .
H(24) C(13) 2.015 .
H(24) C(16) 2.659 .
H(24) C(20) 3.169 .
H(24) C(22) 3.243 .
H(24) C(25) 3.251 .
H(24) C(26) 2.041 .
H(24) C(40) 3.581 8_655
H(24) H(2) 2.913 .
H(24) H(4) 2.470 .
H(24) H(6) 2.574 .
H(24) H(11) 2.730 .
H(24) H(18) 2.365 .
H(24) H(41) 2.819 8_655
H(24) H(42) 3.538 .
H(25) Cl(3) 2.749 .
H(25) C(14) 2.988 7_545
H(25) C(18) 3.271 .
H(25) C(21) 3.221 .
H(25) C(23) 2.074 .
H(25) C(30) 1.986 .
H(25) H(7) 2.866 7_545
H(25) H(8) 2.635 7_545
H(25) H(9) 2.963 7_545
H(25) H(15) 2.878 8_655
H(25) H(16) 2.401 .
H(25) H(34) 3.453 8_655
H(25) H(36) 3.095 8_655
H(25) H(42) 3.278 8_655
H(26) Cl(4) 3.256 .
H(26) Cl(4) 3.030 8_665
H(26) C(15) 3.236 .
H(26) C(24) 3.179 8_665
H(26) C(25) 3.422 8_665
H(26) C(32) 2.004 .
H(26) C(36) 1.978 .
H(26) C(37) 3.194 .
H(26) H(17) 2.600 8_665
H(26) H(23) 2.308 .
H(26) H(23) 3.161 8_665
H(26) H(27) 2.260 .
H(27) C(27) 3.001 7_555
H(27) C(28) 3.275 .
H(27) C(32) 3.197 .
H(27) C(35) 1.983 .
H(27) C(37) 2.005 .
H(27) C(39) 3.051 7_555
H(27) C(43) 3.504 7_555
H(27) H(17) 3.515 8_665
H(27) H(19) 2.799 7_555
H(27) H(26) 2.260 .
H(27) H(28) 2.297 .
H(27) H(30) 2.891 7_555
H(27) H(32) 3.468 7_555
H(27) H(39) 3.358 7_555
H(27) H(40) 2.954 7_555
H(28) S(1) 3.038 7_555
H(28) C(15) 3.294 .
H(28) C(28) 2.089 .
H(28) C(35) 3.195 .
H(28) C(36) 2.005 .
H(28) H(8) 3.410 1_565
H(28) H(10) 3.360 1_565
H(28) H(19) 3.357 7_555
H(28) H(20) 2.422 .
H(28) H(27) 2.297 .
H(28) H(37) 3.495 7_555
H(28) H(38) 3.269 7_555
H(28) H(40) 2.912 7_555
H(29) C(27) 3.226 .
H(29) C(31) 3.233 .
H(29) C(39) 2.002 .
H(29) C(41) 2.038 .
H(29) C(43) 2.710 7_555
H(29) H(30) 2.302 .
H(29) H(32) 3.579 .
H(29) H(33) 2.346 .
H(29) H(39) 2.042 7_555
H(29) H(40) 2.925 7_555
H(29) H(41) 2.781 7_555
H(30) C(13) 3.384 2_545
H(30) C(19) 3.290 .
H(30) C(20) 3.584 2_545
H(30) C(22) 3.242 2_545
H(30) C(24) 3.439 2_545
H(30) C(27) 2.031 .
H(30) C(38) 2.015 .
H(30) C(41) 3.241 .
H(30) H(11) 3.153 2_545
H(30) H(12) 3.294 2_545
H(30) H(15) 3.566 2_545
H(30) H(19) 2.317 .
H(30) H(27) 2.891 7_455
H(30) H(29) 2.302 .
H(30) H(39) 3.571 7_555
H(30) H(41) 3.383 7_555
H(31) S(2) 2.817 .
H(31) P(2) 2.625 .
H(31) O(9) 1.969 .
H(31) C(15) 3.196 .
H(31) C(31) 3.250 .
H(31) C(38) 3.322 .
H(31) C(41) 2.992 .
H(31) C(43) 1.911 .
H(31) H(20) 3.544 .
H(31) H(22) 3.557 .
H(31) H(32) 1.551 .
H(31) H(33) 3.169 .
H(31) H(38) 3.151 .
H(31) H(39) 2.752 .
H(31) H(40) 1.961 .
H(31) H(41) 2.241 .
H(32) P(2) 3.196 .
H(32) O(9) 1.971 .
H(32) C(15) 3.434 .
H(32) C(28) 3.277 .
H(32) C(38) 3.488 .
H(32) C(43) 1.558 .
H(32) H(20) 2.826 .
H(32) H(27) 3.468 7_455
H(32) H(29) 3.579 .
H(32) H(31) 1.551 .
H(32) H(39) 1.890 .
H(32) H(40) 2.003 .
H(32) H(41) 2.278 .
H(33) Cl(4) 3.284 .
H(33) C(15) 3.292 .
H(33) C(19) 3.254 .
H(33) C(24) 3.324 .
H(33) C(25) 3.337 .
H(33) C(31) 2.010 .
H(33) C(32) 2.919 .
H(33) C(35) 3.322 .
H(33) C(38) 2.035 .
H(33) C(39) 3.238 .
H(33) H(14) 3.213 .
H(33) H(17) 3.173 .
H(33) H(22) 2.293 .
H(33) H(23) 2.948 .
H(33) H(29) 2.346 .
H(33) H(31) 3.169 .
H(34) S(2) 3.308 .
H(34) O(1) 2.727 .
H(34) C(30) 3.418 8_565
H(34) C(34) 3.393 8_565
H(34) C(53) 1.827 .
H(34) H(15) 3.429 .
H(34) H(18) 3.011 8_565
H(34) H(22) 3.600 .
H(34) H(25) 3.453 8_565
H(34) H(35) 1.551 .
H(34) H(36) 1.551 .
H(34) H(37) 2.559 .
H(34) H(38) 1.974 .
H(35) Cl(3) 3.203 8_565
H(35) O(1) 3.111 .
H(35) C(30) 3.498 8_565
H(35) C(53) 1.892 .
H(35) H(18) 3.051 8_565
H(35) H(34) 1.551 .
H(35) H(36) 1.551 .
H(35) H(37) 2.005 .
H(35) H(37) 3.462 8_555
H(35) H(38) 2.353 .
H(36) Cl(3) 3.267 8_565
H(36) O(1) 2.243 .
H(36) C(30) 3.474 8_565
H(36) C(34) 3.414 8_565
H(36) C(53) 1.822 .
H(36) H(15) 3.360 .
H(36) H(25) 3.095 8_565
H(36) H(34) 1.551 .
H(36) H(35) 1.551 .
H(36) H(37) 2.265 .
H(36) H(37) 3.237 8_555
H(36) H(38) 2.578 .
H(36) H(42) 3.063 .
H(37) S(1) 2.949 .
H(37) P(1) 2.862 .
H(37) O(1) 1.991 .
H(37) C(44) 1.817 .
H(37) H(28) 3.495 7_455
H(37) H(34) 2.559 .
H(37) H(35) 2.005 .
H(37) H(35) 3.462 8_555
H(37) H(36) 2.265 .
H(37) H(36) 3.237 8_555
H(37) H(37) 3.474 8_555
H(37) H(38) 1.551 .
H(38) S(1) 3.432 .
H(38) P(1) 2.834 .
H(38) O(1) 2.045 .
H(38) C(19) 2.996 .
H(38) C(31) 3.243 .
H(38) C(44) 1.852 .
H(38) H(22) 3.184 .
H(38) H(28) 3.269 7_455
H(38) H(31) 3.151 .
H(38) H(34) 1.974 .
H(38) H(35) 2.353 .
H(38) H(36) 2.578 .
H(38) H(37) 1.551 .
H(38) H(40) 2.854 .
H(39) O(9) 2.784 .
H(39) C(36) 3.462 7_455
H(39) C(38) 2.810 7_455
H(39) C(39) 3.589 7_455
H(39) C(40) 1.954 .
H(39) H(11) 3.285 8_565
H(39) H(14) 3.581 7_455
H(39) H(27) 3.358 7_455
H(39) H(29) 2.042 7_455
H(39) H(30) 3.571 7_455
H(39) H(31) 2.752 .
H(39) H(32) 1.890 .
H(39) H(40) 1.551 .
H(39) H(41) 1.551 .
H(40) O(9) 2.980 .
H(40) C(36) 3.207 7_455
H(40) C(37) 3.164 7_455
H(40) C(40) 1.694 .
H(40) H(27) 2.954 7_455
H(40) H(28) 2.912 7_455
H(40) H(29) 2.925 7_455
H(40) H(31) 1.961 .
H(40) H(32) 2.003 .
H(40) H(38) 2.854 .
H(40) H(39) 1.551 .
H(40) H(41) 1.551 .
H(41) P(2) 3.454 .
H(41) O(9) 2.119 .
H(41) C(26) 3.393 8_565
H(41) C(33) 3.075 8_565
H(41) C(38) 3.514 7_455
H(41) C(40) 1.627 .
H(41) H(11) 2.867 8_565
H(41) H(18) 3.356 8_565
H(41) H(24) 2.819 8_565
H(41) H(29) 2.781 7_455
H(41) H(30) 3.383 7_455
H(41) H(31) 2.241 .
H(41) H(32) 2.278 .
H(41) H(39) 1.551 .
H(41) H(40) 1.551 .
H(42) S(1) 3.057 8_555
H(42) O(1) 3.304 .
H(42) N(11) 2.002 .
H(42) C(13) 2.038 .
H(42) C(20) 2.030 .
H(42) C(22) 2.560 .
H(42) C(33) 3.280 .
H(42) H(4) 2.715 .
H(42) H(5) 2.169 .
H(42) H(6) 2.469 .
H(42) H(8) 3.575 4_554
H(42) H(11) 2.761 .
H(42) H(12) 2.214 .
H(42) H(13) 2.453 .
H(42) H(15) 2.361 .
H(42) H(24) 3.538 .
H(42) H(25) 3.278 8_565
H(42) H(36) 3.063 .

loop_
_geom_torsion_atom_site_label_1
_geom_torsion_atom_site_label_2
_geom_torsion_atom_site_label_3
_geom_torsion_atom_site_label_4
_geom_torsion
S(1) P(1) O(1) C(53) 43.2(4)
S(1) P(1) C(19) C(27) 24.7(4)
S(1) P(1) C(19) C(31) -157.2(3)
O(8) P(1) O(1) C(53) 169.5(4)
O(1) P(1) C(19) C(27) 146.0(4)
O(1) P(1) C(19) C(31) -35.9(4)
C(19) P(1) O(1) C(53) -75.9(4)
O(8) P(1) C(19) C(27) -105.0(4)
O(8) P(1) C(19) C(31) 73.1(4)
S(2) P(2) O(9) C(40) 46.0(3)
S(2) P(2) C(15) C(28) -151.8(3)
S(2) P(2) C(15) C(32) 29.4(4)
O(7) P(2) O(9) C(40) 171.9(3)
O(7) P(2) C(15) C(28) 78.1(3)
O(7) P(2) C(15) C(32) -100.7(3)
O(9) P(2) C(15) C(28) -31.7(3)
O(9) P(2) C(15) C(32) 149.5(3)
C(15) P(2) O(9) C(40) -74.2(3)
P(1) O(1) C(53) C(44) 176.6(5)
P(2) O(9) C(40) C(43) -149.2(10)
C(16) C(13) C(22) C(24) -177.7(3)
C(22) C(13) C(16) N(11) -135.6(3)
C(22) C(13) C(16) C(20) 102.5(4)
C(16) C(13) C(33) C(26) 177.6(3)
C(33) C(13) C(16) N(11) 47.6(5)
C(33) C(13) C(16) C(20) -74.3(5)
C(22) C(13) C(33) C(26) 0.7(6)
C(33) C(13) C(22) C(24) -0.8(6)
P(2) C(15) C(28) C(37) -176.7(3)
P(2) C(15) C(32) C(35) 176.7(4)
C(28) C(15) C(32) C(35) -2.1(7)
C(32) C(15) C(28) C(37) 2.1(6)
N(1) C(17) C(18) C(23) -124.1(4)
N(1) C(17) C(18) C(29) 54.8(5)
C(14) C(17) C(18) C(23) 111.4(4)
C(14) C(17) C(18) C(29) -69.7(4)
C(17) C(18) C(23) C(34) -179.4(3)
C(17) C(18) C(29) C(21) 178.8(3)
C(23) C(18) C(29) C(21) -2.3(6)
C(29) C(18) C(23) C(34) 1.6(6)
P(1) C(19) C(27) C(39) 179.6(4)
P(1) C(19) C(31) C(41) 179.5(4)
C(27) C(19) C(31) C(41) -2.3(7)
C(31) C(19) C(27) C(39) 1.5(7)
C(29) C(21) C(30) Cl(3) 179.7(3)
C(29) C(21) C(30) C(34) 0.5(7)
C(30) C(21) C(29) C(18) 1.2(6)
C(13) C(22) C(24) C(25) 0.5(6)
C(18) C(23) C(34) C(30) 0.0(6)
C(22) C(24) C(25) Cl(4) -179.0(3)
C(22) C(24) C(25) C(26) -0.3(6)
Cl(4) C(25) C(26) C(33) 179.0(3)
C(24) C(25) C(26) C(33) 0.3(6)
C(25) C(26) C(33) C(13) -0.5(6)
C(19) C(27) C(39) C(38) -0.1(6)
C(15) C(28) C(37) C(36) -0.6(7)
Cl(3) C(30) C(34) C(23) 179.7(3)
C(21) C(30) C(34) C(23) -1.1(7)
C(19) C(31) C(41) C(38) 1.7(8)
C(15) C(32) C(35) C(36) 0.4(7)
C(32) C(35) C(36) C(37) 1.3(8)
C(35) C(36) C(37) C(28) -1.1(8)
C(39) C(38) C(41) C(31) -0.2(7)
C(41) C(38) C(39) C(27) -0.5(9)
